data_7042333
loop_
_publ_author_name
'Kurokawa, Masashi'
'Jose-Larong, Judy Fe F'
'Hasegawa, Hiroyuki'
'Takahashi, Yukihiro'
'Harada, Jun'
'Inabe, Tamotsu'

_publ_section_title
;
 Structural and transport properties of neutral radical crystals of
 Co(III)(tmp)(CN)2 (tmp = 5,10,15,20-tetramethylporphyrinato) and the
 CN-bridged polymer [Co(III)(tmp)(CN)]n.
;
_journal_issue 13
_journal_name_full 'Dalton transactions (Cambridge, England : 2003)'
_journal_page_first 4422
_journal_page_last 4429
_journal_paper_doi 10.1039/c6dt04418b
_journal_volume 46
_journal_year 2017
_chemical_formula_moiety '0.25(C100 H80 Co4 N20), C3 H6 O'
_chemical_formula_sum 'C28 H26 Co N5 O'
_chemical_formula_weight 507.47
_space_group_crystal_system monoclinic
_space_group_IT_number 4
_space_group_name_Hall 'P 2yb'
_space_group_name_H-M_alt 'P 1 21 1'
_symmetry_space_group_name_Hall 'P 2yb'
_symmetry_space_group_name_H-M 'P 1 21 1'
_atom_sites_solution_hydrogens geom
_audit_creation_date 2015-12-31
_audit_creation_method
;
Olex2 1.2
(compiled 2015.09.30 svn.r3233 for OlexSys, GUI svn.r5103)
;
_audit_update_record
;
2016-11-21 deposited with the CCDC.
2017-03-06 downloaded from the CCDC.
;
_cell_angle_alpha 90
_cell_angle_beta 114.655(2)
_cell_angle_gamma 90
_cell_formula_units_Z 4
_cell_length_a 11.7053(17)
_cell_length_b 19.130(3)
_cell_length_c 11.7373(17)
_cell_measurement_reflns_used 9130
_cell_measurement_temperature 100
_cell_measurement_theta_max 26.236
_cell_measurement_theta_min 2.186
_cell_volume 2388.6(6)
_computing_cell_refinement 'Bruker SAINT v8.34A (Bruker, 2013)'
_computing_data_collection 'Bruker APEX2 2014.1-1 (Bruker, 2014)'
_computing_data_reduction 'Bruker SAINT v8.34A (Bruker, 2013)'
_computing_molecular_graphics 'Mercury (Macrae et al., 2006)'
_computing_publication_material 'Olex2 (Dolomanov et al., 2009)'
_computing_structure_refinement 'SHELXL-2014 (Sheldrick, 2008)'
_computing_structure_solution 'ShelXT (Sheldrick, 2015)'
_diffrn_ambient_temperature 100
_diffrn_detector_area_resol_mean 8.3333
_diffrn_measured_fraction_theta_full 1.000
_diffrn_measured_fraction_theta_max 0.997
_diffrn_measurement_device_type 'Bruker SMART APEXII Ultra'
_diffrn_measurement_method '\f and \w scans'
_diffrn_radiation_type MoK\a
_diffrn_radiation_wavelength 0.71073
_diffrn_reflns_av_R_equivalents 0.0985
_diffrn_reflns_av_unetI/netI 0.0563
_diffrn_reflns_Laue_measured_fraction_full 1.000
_diffrn_reflns_Laue_measured_fraction_max 0.997
_diffrn_reflns_limit_h_max 15
_diffrn_reflns_limit_h_min -15
_diffrn_reflns_limit_k_max 24
_diffrn_reflns_limit_k_min -24
_diffrn_reflns_limit_l_max 15
_diffrn_reflns_limit_l_min -15
_diffrn_reflns_number 52132
_diffrn_reflns_point_group_measured_fraction_full 1.000
_diffrn_reflns_point_group_measured_fraction_max 0.997
_diffrn_reflns_theta_full 25.242
_diffrn_reflns_theta_max 27.543
_diffrn_reflns_theta_min 1.909
_diffrn_source 'rotating-anode X-ray tube'
_diffrn_standards_number 0
_exptl_absorpt_coefficient_mu 0.750
_exptl_absorpt_correction_T_max 0.958251
_exptl_absorpt_correction_T_min 0.848790
_exptl_absorpt_correction_type multi-scan
_exptl_absorpt_process_details
;
 TWINABS-2012/1 (Bruker,2012) was used for absorption correction.
 
For component 1:
 wR2(int) was 0.0706 before and 0.0579 after correction.
 The Ratio of minimum to maximum transmission is 0.89.
 The \l/2 correction factor is Not present

Final HKLF 4 output contains 52132 reflections, Rint = 0.0985
 (19464 with I > 3sig(I), Rint = 0.0683)
;
_exptl_crystal_colour black
_exptl_crystal_colour_primary black
_exptl_crystal_density_diffrn 1.411
_exptl_crystal_description needle
_exptl_crystal_F_000 1056
_exptl_crystal_size_max 0.13
_exptl_crystal_size_mid 0.04
_exptl_crystal_size_min 0.04
_refine_diff_density_max 0.783
_refine_diff_density_min -0.436
_refine_diff_density_rms 0.088
_refine_ls_abs_structure_details
;
 Flack x determined using 3201 quotients [(I+)-(I-)]/[(I+)+(I-)]
 (Parsons, Flack and Wagner, Acta Cryst. B69 (2013) 249-259).
;
_refine_ls_abs_structure_Flack 0.001(7)
_refine_ls_extinction_method none
_refine_ls_goodness_of_fit_ref 1.084
_refine_ls_hydrogen_treatment constr
_refine_ls_matrix_type full
_refine_ls_number_parameters 665
_refine_ls_number_reflns 11380
_refine_ls_number_restraints 719
_refine_ls_restrained_S_all 1.075
_refine_ls_R_factor_all 0.1024
_refine_ls_R_factor_gt 0.0698
_refine_ls_shift/su_max 0.000
_refine_ls_shift/su_mean 0.000
_refine_ls_structure_factor_coef Fsqd
_refine_ls_weighting_details 'w=1/[\s^2^(Fo^2^)+(0.0572P)^2^+4.1082P] where P=(Fo^2^+2Fc^2^)/3'
_refine_ls_weighting_scheme calc
_refine_ls_wR_factor_gt 0.1434
_refine_ls_wR_factor_ref 0.1581
_reflns_Friedel_coverage 0.941
_reflns_Friedel_fraction_full 1.000
_reflns_Friedel_fraction_max 0.997
_reflns_number_gt 8733
_reflns_number_total 11380
_reflns_threshold_expression 'I > 2\s(I)'
_cod_data_source_file c6dt04418b2.cif
_cod_data_source_block polymer_acetone_100K1
_cod_depositor_comments 'Adding full bibliography for 7042332--7042335.cif.'
_cod_original_cell_volume 2388.7(6)
_cod_database_code 7042333
_shelxl_version_number 2014/6
_shelx_space_group_comment
;
The symmetry employed for this shelxl refinement is uniquely defined
by the following loop, which should always be used as a source of
symmetry information in preference to the above space-group names.
They are only intended as comments.
;
_shelx_estimated_absorpt_t_max 0.971
_shelx_estimated_absorpt_t_min 0.909
_olex2_refinement_description
;
1. Twinned data refinement
 Scales: 0.82(5) 0.15(3) 0.03(3) 0.00(3)
2. Fixed Uiso
 At 1.2 times of:
  All C(H) groups
 At 1.5 times of:
  All C(H,H,H) groups, All C(H,H,H,H,H,H) groups
3. Rigid body (RIGU) restrains
 All non-hydrogen atoms
 with sigma for 1-2 distances of 0.004 and sigma for 1-3 distances of 0.004
4. Same fragment restrains
{O1A, C51A, C52, C53} sigma for 1-2: 0.02, 1-3: 0.04
as
{O1B, C51B, C52, C53}
{O1A, C51A, C52, C53} sigma for 1-2: 0.02, 1-3: 0.04
as
{O2, C54, C55, C56}
5. Others
 Sof(O1B)=Sof(C51B)=Sof(H52D)=Sof(H52E)=Sof(H52F)=Sof(H53D)=Sof(H53E)=
 Sof(H53F)=1-FVAR(1)
 Sof(O1A)=Sof(C51A)=Sof(H52A)=Sof(H52B)=Sof(H52C)=Sof(H53A)=Sof(H53B)=
 Sof(H53C)=FVAR(1)
6.a Aromatic/amide H refined with riding coordinates:
 C2(H2), C3(H3), C7(H7), C8(H8), C12(H12), C13(H13), C17(H17), C18(H18),
 C27(H27), C28(H28), C32(H32), C33(H33), C37(H37), C38(H38), C42(H42), C43(H43)
6.b Idealised Me refined as rotating group:
 C21(H21A,H21B,H21C), C22(H22A,H22B,H22C), C23(H23A,H23B,H23C), C24(H24A,H24B,
 H24C), C46(H46A,H46B,H46C), C47(H47A,H47B,H47C), C48(H48A,H48B,H48C), C49(H49A,
 H49B,H49C), C52(H52A,H52B,H52C), C52(H52D,H52E,H52F), C53(H53A,H53B,H53C),
 C53(H53D,H53E,H53F), C55(H55A,H55B,H55C), C56(H56A,H56B,H56C)
;
_olex2_submission_special_instructions 'No special instructions were received'

loop_
_space_group_symop_operation_xyz
'x, y, z'
'-x, y+1/2, -z'

loop_
_atom_site_label
_atom_site_type_symbol
_atom_site_fract_x
_atom_site_fract_y
_atom_site_fract_z
_atom_site_U_iso_or_equiv
_atom_site_adp_type
_atom_site_occupancy
_atom_site_site_symmetry_order
_atom_site_calc_flag
_atom_site_refinement_flags_posn
_atom_site_refinement_flags_adp
_atom_site_refinement_flags_occupancy
_atom_site_disorder_assembly
_atom_site_disorder_group
Co1 Co -0.05899(10) 0.53473(7) 0.49616(9) 0.0307(3) Uani 1 1 d . U . . .
N1 N 0.0269(7) 0.5661(4) 0.6711(6) 0.0334(17) Uani 1 1 d . U . . .
N2 N -0.2196(7) 0.5459(5) 0.5046(7) 0.048(2) Uani 1 1 d . U . . .
N3 N -0.1446(7) 0.5046(5) 0.3237(7) 0.049(2) Uani 1 1 d . U . . .
N4 N 0.1033(6) 0.5230(4) 0.4875(6) 0.0287(16) Uani 1 1 d . U . . .
N5 N -0.0573(7) 0.6849(5) 0.4282(6) 0.0348(16) Uani 1 1 d . U . . .
C1 C 0.1551(9) 0.5606(5) 0.7444(8) 0.041(2) Uani 1 1 d . U . . .
C2 C 0.1814(12) 0.5921(7) 0.8647(9) 0.059(3) Uani 1 1 d . U . . .
H2 H 0.2607 0.5948 0.9346 0.071 Uiso 1 1 calc R . . . .
C3 C 0.0730(12) 0.6166(6) 0.8579(9) 0.057(3) Uani 1 1 d . U . . .
H3 H 0.0619 0.6414 0.9227 0.069 Uiso 1 1 calc R . . . .
C4 C -0.0241(10) 0.6001(6) 0.7391(8) 0.045(2) Uani 1 1 d . U . . .
C5 C -0.1509(11) 0.6121(7) 0.7041(11) 0.054(3) Uani 1 1 d . U . . .
C6 C -0.2416(10) 0.5834(7) 0.5968(11) 0.054(3) Uani 1 1 d . U . . .
C7 C -0.3705(11) 0.5787(8) 0.5717(14) 0.073(3) Uani 1 1 d . U . . .
H7 H -0.4100 0.5992 0.6197 0.087 Uiso 1 1 calc R . . . .
C8 C -0.4266(10) 0.5404(9) 0.4680(12) 0.077(3) Uani 1 1 d . U . . .
H8 H -0.5133 0.5286 0.4290 0.092 Uiso 1 1 calc R . . . .
C9 C -0.3322(9) 0.5202(8) 0.4259(11) 0.064(3) Uani 1 1 d . U . . .
C10 C -0.3553(10) 0.4861(8) 0.3156(11) 0.074(4) Uani 1 1 d . U . . .
N10 N 0.0510(6) 0.9365(5) 0.4542(6) 0.0355(17) Uani 1 1 d . U . . .
C11 C -0.2699(10) 0.4833(8) 0.2630(10) 0.064(3) Uani 1 1 d . U . . .
C12 C -0.2962(12) 0.4665(9) 0.1372(11) 0.083(4) Uani 1 1 d . U . . .
H12 H -0.3739 0.4489 0.0771 0.099 Uiso 1 1 calc R . . . .
C13 C -0.1960(12) 0.4792(8) 0.1166(10) 0.075(4) Uani 1 1 d . U . . .
H13 H -0.1893 0.4748 0.0390 0.089 Uiso 1 1 calc R . . . .
C14 C -0.0974(10) 0.5012(7) 0.2358(9) 0.052(3) Uani 1 1 d . U . . .
C15 C 0.0279(11) 0.5083(6) 0.2597(9) 0.053(3) Uani 1 1 d . U . . .
C16 C 0.1228(9) 0.5114(5) 0.3810(8) 0.036(2) Uani 1 1 d . U . . .
C17 C 0.2508(10) 0.4997(6) 0.4140(11) 0.053(3) Uani 1 1 d . U . . .
H17 H 0.2889 0.4918 0.3578 0.063 Uiso 1 1 calc R . . . .
C18 C 0.3089(9) 0.5016(6) 0.5374(10) 0.046(2) Uani 1 1 d . U . . .
H18 H 0.3958 0.4934 0.5861 0.055 Uiso 1 1 calc R . . . .
C19 C 0.2165(7) 0.5185(5) 0.5858(8) 0.033(2) Uani 1 1 d . U . . .
C20 C 0.2446(8) 0.5333(7) 0.7091(8) 0.044(2) Uani 1 1 d . U . . .
C21 C -0.1926(14) 0.6488(8) 0.7941(13) 0.083(4) Uani 1 1 d . U . . .
H21A H -0.2705 0.6746 0.7468 0.125 Uiso 1 1 calc GR . . . .
H21B H -0.1270 0.6815 0.8460 0.125 Uiso 1 1 calc GR . . . .
H21C H -0.2074 0.6142 0.8481 0.125 Uiso 1 1 calc GR . . . .
C22 C -0.4868(11) 0.4549(10) 0.2437(13) 0.102(6) Uani 1 1 d . U . . .
H22A H -0.4818 0.4156 0.1924 0.154 Uiso 1 1 calc GR . . . .
H22B H -0.5430 0.4907 0.1893 0.154 Uiso 1 1 calc GR . . . .
H22C H -0.5196 0.4385 0.3034 0.154 Uiso 1 1 calc GR . . . .
C23 C 0.0637(13) 0.5050(8) 0.1492(10) 0.076(4) Uani 1 1 d . U . . .
H23A H 0.1480 0.5247 0.1739 0.114 Uiso 1 1 calc GR . . . .
H23B H 0.0031 0.5320 0.0791 0.114 Uiso 1 1 calc GR . . . .
H23C H 0.0631 0.4562 0.1235 0.114 Uiso 1 1 calc GR . . . .
C24 C 0.3802(8) 0.5312(7) 0.8047(10) 0.059(3) Uani 1 1 d . U . . .
H24A H 0.4254 0.4948 0.7816 0.088 Uiso 1 1 calc GR . . . .
H24B H 0.3831 0.5209 0.8877 0.088 Uiso 1 1 calc GR . . . .
H24C H 0.4197 0.5766 0.8068 0.088 Uiso 1 1 calc GR . . . .
C25 C -0.0626(7) 0.6288(6) 0.4474(7) 0.0313(18) Uani 1 1 d . U . . .
Co2 Co -0.01094(10) 0.78412(7) 0.43182(10) 0.0320(3) Uani 1 1 d . U . . .
N6 N -0.0220(7) 0.7977(5) 0.5913(6) 0.039(2) Uani 1 1 d . U . . .
N7 N -0.1869(7) 0.8118(5) 0.3421(6) 0.040(2) Uani 1 1 d . U . . .
N8 N 0.0031(7) 0.7737(4) 0.2735(6) 0.0324(17) Uani 1 1 d . U . . .
N9 N 0.1628(7) 0.7539(4) 0.5188(7) 0.0372(18) Uani 1 1 d . U . . .
C26 C 0.0748(9) 0.8004(6) 0.7056(8) 0.043(3) Uani 1 1 d . U . . .
C27 C 0.0266(9) 0.8144(6) 0.7997(8) 0.048(3) Uani 1 1 d . U . . .
H27 H 0.0746 0.8222 0.8867 0.058 Uiso 1 1 calc R . . . .
C28 C -0.1018(10) 0.8139(6) 0.7371(9) 0.049(3) Uani 1 1 d . U . . .
H28 H -0.1599 0.8202 0.7735 0.059 Uiso 1 1 calc R . . . .
C29 C -0.1329(8) 0.8024(5) 0.6073(8) 0.038(2) Uani 1 1 d . U . . .
C30 C -0.2517(9) 0.8057(6) 0.5135(8) 0.044(3) Uani 1 1 d . U . . .
C31 C -0.2763(9) 0.8140(6) 0.3894(8) 0.043(2) Uani 1 1 d . U . . .
C32 C -0.3927(9) 0.8351(7) 0.2946(9) 0.054(3) Uani 1 1 d . U . . .
H32 H -0.4707 0.8379 0.3013 0.065 Uiso 1 1 calc R . . . .
C33 C -0.3717(10) 0.8506(7) 0.1918(10) 0.058(3) Uani 1 1 d . U . . .
H33 H -0.4318 0.8686 0.1146 0.070 Uiso 1 1 calc R . . . .
C34 C -0.2437(10) 0.8349(6) 0.2205(8) 0.046(3) Uani 1 1 d . U . . .
C35 C -0.1875(10) 0.8374(6) 0.1384(8) 0.048(3) Uani 1 1 d . U . . .
C36 C -0.0772(10) 0.8032(6) 0.1593(8) 0.044(3) Uani 1 1 d . U . . .
C37 C -0.0323(10) 0.7872(7) 0.0674(8) 0.053(3) Uani 1 1 d . U . . .
H37 H -0.0682 0.8022 -0.0175 0.064 Uiso 1 1 calc R . . . .
C38 C 0.0695(11) 0.7474(6) 0.1217(9) 0.050(3) Uani 1 1 d . U . . .
H38 H 0.1174 0.7272 0.0818 0.060 Uiso 1 1 calc R . . . .
C39 C 0.0937(9) 0.7404(5) 0.2512(9) 0.038(2) Uani 1 1 d . U . . .
C40 C 0.2000(9) 0.7103(5) 0.3430(9) 0.041(2) Uani 1 1 d . U . . .
C41 C 0.2334(8) 0.7186(5) 0.4673(9) 0.036(2) Uani 1 1 d . U . . .
C42 C 0.3526(9) 0.7029(6) 0.5675(10) 0.048(2) Uani 1 1 d . U . . .
H42 H 0.4193 0.6786 0.5589 0.057 Uiso 1 1 calc R . . . .
C43 C 0.3553(9) 0.7274(6) 0.6738(10) 0.051(3) Uani 1 1 d . U . . .
H43 H 0.4233 0.7238 0.7542 0.062 Uiso 1 1 calc R . . . .
C44 C 0.2381(8) 0.7602(6) 0.6459(8) 0.043(2) Uani 1 1 d . U . . .
C45 C 0.2004(8) 0.7851(7) 0.7347(8) 0.044(2) Uani 1 1 d . U . . .
C46 C -0.3629(9) 0.8067(7) 0.5498(9) 0.056(3) Uani 1 1 d . U . . .
H46A H -0.4348 0.7828 0.4850 0.084 Uiso 1 1 calc GR . . . .
H46B H -0.3857 0.8552 0.5575 0.084 Uiso 1 1 calc GR . . . .
H46C H -0.3395 0.7826 0.6301 0.084 Uiso 1 1 calc GR . . . .
C47 C -0.2634(12) 0.8682(8) 0.0066(9) 0.071(4) Uani 1 1 d . U . . .
H47A H -0.2058 0.8820 -0.0306 0.106 Uiso 1 1 calc GR . . . .
H47B H -0.3103 0.9093 0.0133 0.106 Uiso 1 1 calc GR . . . .
H47C H -0.3224 0.8330 -0.0465 0.106 Uiso 1 1 calc GR . . . .
C48 C 0.2902(10) 0.6711(6) 0.3014(11) 0.051(3) Uani 1 1 d . U . . .
H48A H 0.3409 0.6383 0.3673 0.077 Uiso 1 1 calc GR . . . .
H48B H 0.3455 0.7047 0.2862 0.077 Uiso 1 1 calc GR . . . .
H48C H 0.2418 0.6452 0.2241 0.077 Uiso 1 1 calc GR . . . .
C49 C 0.2935(10) 0.7887(8) 0.8706(8) 0.064(3) Uani 1 1 d . U . . .
H49A H 0.3763 0.8020 0.8753 0.096 Uiso 1 1 calc GR . . . .
H49B H 0.2993 0.7429 0.9100 0.096 Uiso 1 1 calc GR . . . .
H49C H 0.2655 0.8237 0.9144 0.096 Uiso 1 1 calc GR . . . .
C50 C 0.0333(8) 0.8784(6) 0.4432(7) 0.0307(18) Uani 1 1 d . U . . .
O1A O 0.6549(11) 0.4581(8) 0.7866(12) 0.061(5) Uani 0.576(19) 1 d D U P A 1
C51A C 0.7243(14) 0.4350(10) 0.7448(15) 0.042(4) Uani 0.576(19) 1 d D U P A 1
O1B O 0.711(3) 0.370(2) 0.843(2) 0.135(16) Uani 0.424(19) 1 d D U P A 2
C51B C 0.757(3) 0.3914(18) 0.7761(19) 0.066(8) Uani 0.424(19) 1 d D U P A 2
C52 C 0.8665(10) 0.4439(7) 0.8109(10) 0.061(3) Uani 1 1 d D U . . .
H52A H 0.9003 0.4521 0.7485 0.092 Uiso 0.576(19) 1 calc GR . P A 1
H52B H 0.9041 0.4015 0.8585 0.092 Uiso 0.576(19) 1 calc GR . P A 1
H52C H 0.8864 0.4839 0.8682 0.092 Uiso 0.576(19) 1 calc GR . P A 1
H52D H 0.8952 0.4457 0.7435 0.092 Uiso 0.424(19) 1 calc GR . P A 2
H52E H 0.9361 0.4291 0.8890 0.092 Uiso 0.424(19) 1 calc GR . P A 2
H52F H 0.8376 0.4904 0.8224 0.092 Uiso 0.424(19) 1 calc GR . P A 2
C53 C 0.6882(10) 0.3856(7) 0.6361(10) 0.066(3) Uani 1 1 d D U . . .
H53A H 0.7444 0.3923 0.5943 0.099 Uiso 0.576(19) 1 calc GR . P A 1
H53B H 0.6013 0.3948 0.5765 0.099 Uiso 0.576(19) 1 calc GR . P A 1
H53C H 0.6951 0.3373 0.6664 0.099 Uiso 0.576(19) 1 calc GR . P A 1
H53D H 0.7296 0.3508 0.6049 0.099 Uiso 0.424(19) 1 calc GR . P A 2
H53E H 0.6885 0.4310 0.5977 0.099 Uiso 0.424(19) 1 calc GR . P A 2
H53F H 0.6012 0.3711 0.6143 0.099 Uiso 0.424(19) 1 calc GR . P A 2
O2 O 0.5529(15) 0.6974(9) -0.0275(13) 0.202(8) Uani 1 1 d D U . . .
C54 C 0.6152(15) 0.6690(8) 0.0684(15) 0.116(6) Uani 1 1 d D U . . .
C55 C 0.5734(19) 0.6540(11) 0.170(2) 0.150(8) Uani 1 1 d D U . . .
H55A H 0.4817 0.6577 0.1362 0.226 Uiso 1 1 calc GR . . . .
H55B H 0.6119 0.6878 0.2380 0.226 Uiso 1 1 calc GR . . . .
H55C H 0.5993 0.6066 0.2019 0.226 Uiso 1 1 calc GR . . . .
C56 C 0.7468(15) 0.6524(10) 0.0908(15) 0.120(6) Uani 1 1 d D U . . .
H56A H 0.8012 0.6569 0.1804 0.180 Uiso 1 1 calc GR . . . .
H56B H 0.7749 0.6850 0.0433 0.180 Uiso 1 1 calc GR . . . .
H56C H 0.7511 0.6045 0.0635 0.180 Uiso 1 1 calc GR . . . .

loop_
_atom_site_aniso_label
_atom_site_aniso_U_11
_atom_site_aniso_U_22
_atom_site_aniso_U_33
_atom_site_aniso_U_23
_atom_site_aniso_U_13
_atom_site_aniso_U_12
Co1 0.0147(5) 0.0593(8) 0.0191(5) -0.0021(6) 0.0079(4) -0.0039(6)
N1 0.036(4) 0.048(4) 0.018(3) -0.003(3) 0.013(3) 0.001(3)
N2 0.023(3) 0.083(6) 0.042(4) 0.012(4) 0.018(3) 0.000(4)
N3 0.028(4) 0.090(7) 0.022(3) -0.003(4) 0.003(3) -0.012(4)
N4 0.019(3) 0.044(5) 0.029(3) -0.002(3) 0.016(2) -0.006(3)
N5 0.027(4) 0.058(4) 0.022(3) 0.014(3) 0.013(3) 0.014(3)
C1 0.037(4) 0.057(6) 0.022(4) -0.001(4) 0.005(3) -0.007(4)
C2 0.065(6) 0.076(8) 0.022(4) -0.006(5) 0.004(4) 0.003(5)
C3 0.077(6) 0.073(8) 0.022(4) -0.005(4) 0.022(4) 0.010(5)
C4 0.061(5) 0.057(6) 0.027(4) 0.004(4) 0.028(4) 0.012(4)
C5 0.064(5) 0.069(7) 0.050(5) 0.016(5) 0.043(4) 0.013(5)
C6 0.041(5) 0.079(7) 0.060(5) 0.023(5) 0.038(4) 0.015(4)
C7 0.038(5) 0.112(10) 0.084(7) 0.036(6) 0.041(5) 0.023(5)
C8 0.027(5) 0.126(10) 0.084(7) 0.035(7) 0.030(5) 0.009(6)
C9 0.026(4) 0.110(9) 0.057(5) 0.022(5) 0.018(4) -0.004(5)
C10 0.024(4) 0.136(10) 0.051(5) 0.013(6) 0.005(4) -0.021(5)
N10 0.021(4) 0.062(5) 0.023(4) 0.006(4) 0.008(3) 0.017(3)
C11 0.036(5) 0.109(10) 0.032(5) 0.001(5) -0.001(4) -0.027(5)
C12 0.057(6) 0.139(13) 0.032(5) -0.004(6) 0.000(5) -0.044(7)
C13 0.068(7) 0.127(12) 0.021(5) -0.013(5) 0.010(4) -0.039(7)
C14 0.046(5) 0.083(8) 0.030(4) -0.001(5) 0.017(4) -0.018(5)
C15 0.061(5) 0.077(8) 0.029(4) -0.011(4) 0.028(4) -0.022(5)
C16 0.035(4) 0.047(6) 0.034(4) -0.006(3) 0.024(3) -0.007(4)
C17 0.042(5) 0.075(8) 0.057(5) -0.014(5) 0.037(4) -0.011(5)
C18 0.027(4) 0.057(7) 0.061(5) -0.005(5) 0.025(4) -0.003(4)
C19 0.021(3) 0.042(6) 0.037(4) 0.001(3) 0.012(3) -0.005(3)
C20 0.035(4) 0.058(6) 0.034(4) -0.001(4) 0.011(3) -0.005(5)
C21 0.108(10) 0.096(10) 0.087(9) 0.007(7) 0.082(8) 0.021(8)
C22 0.034(6) 0.178(16) 0.075(9) 0.005(9) 0.003(6) -0.042(8)
C23 0.085(8) 0.122(12) 0.038(5) -0.026(6) 0.041(6) -0.045(8)
C24 0.033(5) 0.072(8) 0.054(5) -0.012(6) 0.001(4) 0.000(5)
C25 0.015(4) 0.062(5) 0.015(4) 0.003(4) 0.004(3) 0.003(3)
Co2 0.0268(6) 0.0539(8) 0.0200(5) 0.0126(6) 0.0143(5) 0.0177(6)
N6 0.031(3) 0.064(6) 0.028(3) 0.007(3) 0.018(3) 0.015(3)
N7 0.030(4) 0.071(6) 0.017(3) 0.012(3) 0.006(3) 0.019(3)
N8 0.038(4) 0.040(4) 0.026(3) 0.016(3) 0.019(3) 0.015(3)
N9 0.031(3) 0.055(5) 0.032(3) 0.012(3) 0.019(3) 0.017(3)
C26 0.038(4) 0.071(8) 0.027(4) 0.016(4) 0.021(3) 0.011(4)
C27 0.040(5) 0.087(8) 0.019(4) 0.007(4) 0.014(4) 0.011(5)
C28 0.043(5) 0.088(8) 0.028(4) 0.011(4) 0.026(4) 0.012(5)
C29 0.028(4) 0.066(7) 0.026(4) 0.011(4) 0.017(3) 0.019(4)
C30 0.027(4) 0.075(8) 0.031(4) 0.010(4) 0.015(3) 0.015(4)
C31 0.034(4) 0.068(7) 0.030(4) 0.007(4) 0.014(3) 0.016(4)
C32 0.027(4) 0.100(9) 0.033(4) 0.008(5) 0.010(4) 0.023(5)
C33 0.038(5) 0.095(9) 0.033(5) 0.014(5) 0.006(4) 0.031(5)
C34 0.045(5) 0.070(7) 0.016(4) 0.013(4) 0.007(3) 0.029(5)
C35 0.053(5) 0.067(7) 0.021(4) 0.018(4) 0.013(4) 0.029(5)
C36 0.048(5) 0.060(7) 0.026(4) 0.011(4) 0.015(4) 0.016(4)
C37 0.071(6) 0.068(7) 0.029(4) 0.011(5) 0.029(4) 0.012(6)
C38 0.064(6) 0.069(7) 0.034(4) 0.009(4) 0.037(4) 0.015(5)
C39 0.044(5) 0.049(6) 0.035(4) 0.011(4) 0.029(4) 0.014(4)
C40 0.040(5) 0.047(6) 0.046(4) 0.014(4) 0.029(4) 0.014(4)
C41 0.033(4) 0.039(5) 0.046(4) 0.015(4) 0.027(4) 0.014(4)
C42 0.033(5) 0.060(7) 0.059(5) 0.022(5) 0.028(4) 0.015(4)
C43 0.032(5) 0.071(7) 0.049(5) 0.029(5) 0.016(4) 0.015(4)
C44 0.025(4) 0.074(7) 0.034(4) 0.021(4) 0.016(3) 0.011(4)
C45 0.031(4) 0.073(7) 0.025(4) 0.018(5) 0.009(3) 0.012(5)
C46 0.033(5) 0.101(10) 0.042(5) 0.011(6) 0.023(4) 0.013(5)
C47 0.074(8) 0.110(10) 0.031(5) 0.025(6) 0.025(5) 0.039(7)
C48 0.052(6) 0.054(7) 0.068(7) 0.007(5) 0.044(6) 0.014(5)
C49 0.043(5) 0.116(10) 0.026(4) 0.018(6) 0.007(4) 0.021(7)
C50 0.024(4) 0.054(5) 0.014(3) 0.011(3) 0.008(3) 0.020(3)
O1A 0.048(7) 0.098(12) 0.051(8) -0.022(7) 0.033(6) -0.010(7)
C51A 0.044(7) 0.052(10) 0.042(8) 0.007(7) 0.028(6) -0.007(7)
O1B 0.12(2) 0.24(4) 0.070(12) -0.028(15) 0.061(13) -0.10(2)
C51B 0.055(12) 0.10(2) 0.053(10) -0.014(10) 0.034(9) -0.013(13)
C52 0.049(6) 0.103(9) 0.039(5) -0.007(6) 0.025(5) -0.013(6)
C53 0.048(6) 0.106(10) 0.056(6) -0.019(6) 0.034(5) -0.026(6)
O2 0.184(14) 0.202(15) 0.112(9) -0.015(9) -0.046(8) 0.106(12)
C54 0.090(10) 0.072(10) 0.092(9) -0.042(8) -0.054(7) 0.027(7)
C55 0.133(15) 0.086(13) 0.191(16) -0.009(13) 0.027(13) 0.031(12)
C56 0.128(11) 0.100(13) 0.086(12) 0.015(10) 0.000(9) 0.017(9)

loop_
_atom_type_symbol
_atom_type_description
_atom_type_scat_dispersion_real
_atom_type_scat_dispersion_imag
_atom_type_scat_source
C C 0.0033 0.0016 'International Tables Vol C Tables 4.2.6.8 and 6.1.1.4'
H H 0.0000 0.0000 'International Tables Vol C Tables 4.2.6.8 and 6.1.1.4'
N N 0.0061 0.0033 'International Tables Vol C Tables 4.2.6.8 and 6.1.1.4'
O O 0.0106 0.0060 'International Tables Vol C Tables 4.2.6.8 and 6.1.1.4'
Co Co 0.3494 0.9721 'International Tables Vol C Tables 4.2.6.8 and 6.1.1.4'

loop_
_geom_angle_atom_site_label_1
_geom_angle_atom_site_label_2
_geom_angle_atom_site_label_3
_geom_angle
_geom_angle_site_symmetry_1
_geom_angle_site_symmetry_3
N2 Co1 N1 89.8(3) . .
N2 Co1 N4 179.8(4) . .
N2 Co1 N10 91.0(4) . 2_546
N3 Co1 N1 179.4(4) . .
N3 Co1 N2 89.8(3) . .
N3 Co1 N4 90.1(3) . .
N3 Co1 N10 88.0(4) . 2_546
N4 Co1 N1 90.3(3) . .
N4 Co1 N10 88.8(3) . 2_546
N10 Co1 N1 92.4(3) 2_546 .
C25 Co1 N1 87.8(3) . .
C25 Co1 N2 90.6(4) . .
C25 Co1 N3 91.8(4) . .
C25 Co1 N4 89.6(3) . .
C25 Co1 N10 178.3(3) . 2_546
C1 N1 Co1 125.0(6) . .
C4 N1 Co1 127.4(7) . .
C4 N1 C1 107.6(8) . .
C6 N2 Co1 126.0(7) . .
C9 N2 Co1 128.1(8) . .
C9 N2 C6 105.9(9) . .
C11 N3 Co1 126.6(7) . .
C14 N3 Co1 127.7(7) . .
C14 N3 C11 105.7(8) . .
C16 N4 Co1 126.6(6) . .
C19 N4 Co1 126.3(5) . .
C19 N4 C16 106.9(7) . .
C25 N5 Co2 166.2(8) . .
N1 C1 C2 107.9(9) . .
C20 C1 N1 127.1(8) . .
C20 C1 C2 124.9(9) . .
C1 C2 H2 126.8 . .
C3 C2 C1 106.3(10) . .
C3 C2 H2 126.8 . .
C2 C3 H3 125.2 . .
C2 C3 C4 109.5(9) . .
C4 C3 H3 125.2 . .
N1 C4 C3 108.6(9) . .
N1 C4 C5 126.1(10) . .
C5 C4 C3 125.1(9) . .
C4 C5 C21 119.3(12) . .
C6 C5 C4 121.8(10) . .
C6 C5 C21 118.3(11) . .
N2 C6 C7 109.2(11) . .
C5 C6 N2 126.0(9) . .
C5 C6 C7 124.3(11) . .
C6 C7 H7 126.2 . .
C8 C7 C6 107.5(11) . .
C8 C7 H7 126.2 . .
C7 C8 H8 126.1 . .
C7 C8 C9 107.7(10) . .
C9 C8 H8 126.1 . .
N2 C9 C8 109.7(12) . .
N2 C9 C10 124.9(10) . .
C10 C9 C8 125.0(11) . .
C9 C10 C11 123.1(10) . .
C9 C10 C22 117.5(11) . .
C11 C10 C22 119.2(12) . .
C50 N10 Co1 164.4(8) . 2_556
N3 C11 C12 108.9(10) . .
C10 C11 N3 124.3(10) . .
C10 C11 C12 126.4(10) . .
C11 C12 H12 125.4 . .
C13 C12 C11 109.1(10) . .
C13 C12 H12 125.4 . .
C12 C13 H13 126.7 . .
C12 C13 C14 106.7(10) . .
C14 C13 H13 126.7 . .
N3 C14 C13 109.4(9) . .
N3 C14 C15 125.1(9) . .
C15 C14 C13 124.9(10) . .
C14 C15 C16 122.5(8) . .
C14 C15 C23 118.0(10) . .
C16 C15 C23 119.1(10) . .
N4 C16 C15 124.7(8) . .
N4 C16 C17 109.7(8) . .
C15 C16 C17 125.5(8) . .
C16 C17 H17 126.2 . .
C18 C17 C16 107.5(9) . .
C18 C17 H17 126.2 . .
C17 C18 H18 126.0 . .
C17 C18 C19 108.0(9) . .
C19 C18 H18 126.0 . .
N4 C19 C18 107.8(8) . .
N4 C19 C20 127.4(8) . .
C20 C19 C18 124.6(8) . .
C1 C20 C24 118.7(9) . .
C19 C20 C1 121.0(8) . .
C19 C20 C24 119.5(9) . .
C5 C21 H21A 109.5 . .
C5 C21 H21B 109.5 . .
C5 C21 H21C 109.5 . .
H21A C21 H21B 109.5 . .
H21A C21 H21C 109.5 . .
H21B C21 H21C 109.5 . .
C10 C22 H22A 109.5 . .
C10 C22 H22B 109.5 . .
C10 C22 H22C 109.5 . .
H22A C22 H22B 109.5 . .
H22A C22 H22C 109.5 . .
H22B C22 H22C 109.5 . .
C15 C23 H23A 109.5 . .
C15 C23 H23B 109.5 . .
C15 C23 H23C 109.5 . .
H23A C23 H23B 109.5 . .
H23A C23 H23C 109.5 . .
H23B C23 H23C 109.5 . .
C20 C24 H24A 109.5 . .
C20 C24 H24B 109.5 . .
C20 C24 H24C 109.5 . .
H24A C24 H24B 109.5 . .
H24A C24 H24C 109.5 . .
H24B C24 H24C 109.5 . .
N5 C25 Co1 174.3(8) . .
N6 Co2 N5 91.2(3) . .
N6 Co2 N7 90.2(3) . .
N7 Co2 N5 91.7(3) . .
N8 Co2 N5 90.7(3) . .
N8 Co2 N6 178.0(4) . .
N8 Co2 N7 90.2(3) . .
N8 Co2 N9 89.1(3) . .
N9 Co2 N5 86.7(3) . .
N9 Co2 N6 90.5(3) . .
N9 Co2 N7 178.3(4) . .
C50 Co2 N5 177.2(3) . .
C50 Co2 N6 86.0(4) . .
C50 Co2 N7 88.6(4) . .
C50 Co2 N8 92.1(3) . .
C50 Co2 N9 93.0(3) . .
C26 N6 Co2 126.6(6) . .
C26 N6 C29 107.9(7) . .
C29 N6 Co2 125.4(6) . .
C31 N7 Co2 126.8(6) . .
C34 N7 Co2 126.3(6) . .
C34 N7 C31 106.8(7) . .
C36 N8 Co2 125.9(6) . .
C39 N8 Co2 128.2(6) . .
C39 N8 C36 105.8(7) . .
C41 N9 Co2 126.8(6) . .
C44 N9 Co2 126.6(6) . .
C44 N9 C41 106.6(7) . .
N6 C26 C27 109.3(8) . .
N6 C26 C45 126.8(8) . .
C45 C26 C27 123.6(8) . .
C26 C27 H27 127.0 . .
C28 C27 C26 106.1(8) . .
C28 C27 H27 127.0 . .
C27 C28 H28 126.1 . .
C27 C28 C29 107.9(8) . .
C29 C28 H28 126.1 . .
N6 C29 C28 108.5(8) . .
C30 C29 N6 126.0(8) . .
C30 C29 C28 124.9(8) . .
C29 C30 C31 123.5(9) . .
C29 C30 C46 118.3(8) . .
C31 C30 C46 117.9(8) . .
N7 C31 C32 109.7(8) . .
C30 C31 N7 124.6(8) . .
C30 C31 C32 125.2(9) . .
C31 C32 H32 126.6 . .
C33 C32 C31 106.8(9) . .
C33 C32 H32 126.6 . .
C32 C33 H33 126.1 . .
C32 C33 C34 107.8(9) . .
C34 C33 H33 126.1 . .
N7 C34 C33 108.6(8) . .
N7 C34 C35 125.0(9) . .
C35 C34 C33 126.2(8) . .
C34 C35 C47 118.1(9) . .
C36 C35 C34 123.1(8) . .
C36 C35 C47 117.7(8) . .
N8 C36 C37 109.2(8) . .
C35 C36 N8 124.7(8) . .
C35 C36 C37 125.9(9) . .
C36 C37 H37 126.2 . .
C38 C37 C36 107.5(8) . .
C38 C37 H37 126.2 . .
C37 C38 H38 126.2 . .
C37 C38 C39 107.6(8) . .
C39 C38 H38 126.2 . .
N8 C39 C38 109.7(8) . .
N8 C39 C40 124.6(8) . .
C40 C39 C38 125.4(9) . .
C39 C40 C48 118.1(9) . .
C41 C40 C39 123.4(9) . .
C41 C40 C48 118.3(9) . .
N9 C41 C42 107.3(8) . .
C40 C41 N9 124.8(8) . .
C40 C41 C42 127.2(8) . .
C41 C42 H42 125.3 . .
C43 C42 C41 109.4(9) . .
C43 C42 H42 125.3 . .
C42 C43 H43 126.3 . .
C42 C43 C44 107.5(9) . .
C44 C43 H43 126.3 . .
N9 C44 C43 109.2(9) . .
C45 C44 N9 125.8(8) . .
C45 C44 C43 124.3(9) . .
C26 C45 C49 118.2(8) . .
C44 C45 C26 121.7(8) . .
C44 C45 C49 119.8(8) . .
C30 C46 H46A 109.5 . .
C30 C46 H46B 109.5 . .
C30 C46 H46C 109.5 . .
H46A C46 H46B 109.5 . .
H46A C46 H46C 109.5 . .
H46B C46 H46C 109.5 . .
C35 C47 H47A 109.5 . .
C35 C47 H47B 109.5 . .
C35 C47 H47C 109.5 . .
H47A C47 H47B 109.5 . .
H47A C47 H47C 109.5 . .
H47B C47 H47C 109.5 . .
C40 C48 H48A 109.5 . .
C40 C48 H48B 109.5 . .
C40 C48 H48C 109.5 . .
H48A C48 H48B 109.5 . .
H48A C48 H48C 109.5 . .
H48B C48 H48C 109.5 . .
C45 C49 H49A 109.5 . .
C45 C49 H49B 109.5 . .
C45 C49 H49C 109.5 . .
H49A C49 H49B 109.5 . .
H49A C49 H49C 109.5 . .
H49B C49 H49C 109.5 . .
N10 C50 Co2 173.2(8) . .
O1A C51A C52 122.3(14) . .
O1A C51A C53 125.7(14) . .
C53 C51A C52 111.3(11) . .
O1B C51B C52 127(2) . .
O1B C51B C53 120(2) . .
C53 C51B C52 110.3(14) . .
C51A C52 H52A 109.5 . .
C51A C52 H52B 109.5 . .
C51A C52 H52C 109.5 . .
C51B C52 H52D 109.5 . .
C51B C52 H52E 109.5 . .
C51B C52 H52F 109.5 . .
H52A C52 H52B 109.5 . .
H52A C52 H52C 109.5 . .
H52B C52 H52C 109.5 . .
H52D C52 H52E 109.5 . .
H52D C52 H52F 109.5 . .
H52E C52 H52F 109.5 . .
C51A C53 H53A 109.5 . .
C51A C53 H53B 109.5 . .
C51A C53 H53C 109.5 . .
C51B C53 H53D 109.5 . .
C51B C53 H53E 109.5 . .
C51B C53 H53F 109.5 . .
H53A C53 H53B 109.5 . .
H53A C53 H53C 109.5 . .
H53B C53 H53C 109.5 . .
H53D C53 H53E 109.5 . .
H53D C53 H53F 109.5 . .
H53E C53 H53F 109.5 . .
O2 C54 C55 124.7(19) . .
O2 C54 C56 117(2) . .
C56 C54 C55 118.6(14) . .
C54 C55 H55A 109.5 . .
C54 C55 H55B 109.5 . .
C54 C55 H55C 109.5 . .
H55A C55 H55B 109.5 . .
H55A C55 H55C 109.5 . .
H55B C55 H55C 109.5 . .
C54 C56 H56A 109.5 . .
C54 C56 H56B 109.5 . .
C54 C56 H56C 109.5 . .
H56A C56 H56B 109.5 . .
H56A C56 H56C 109.5 . .
H56B C56 H56C 109.5 . .

loop_
_geom_bond_atom_site_label_1
_geom_bond_atom_site_label_2
_geom_bond_distance
_geom_bond_site_symmetry_2
Co1 N1 1.967(7) .
Co1 N2 1.936(7) .
Co1 N3 1.934(8) .
Co1 N4 1.957(7) .
Co1 N10 1.958(9) 2_546
Co1 C25 1.884(11) .
N1 C1 1.388(12) .
N1 C4 1.346(11) .
N2 C6 1.408(14) .
N2 C9 1.347(13) .
N3 C11 1.397(13) .
N3 C14 1.360(13) .
N4 C16 1.380(10) .
N4 C19 1.348(10) .
N5 C25 1.104(11) .
N5 Co2 1.969(9) .
C1 C2 1.446(13) .
C1 C20 1.380(13) .
C2 H2 0.9500 .
C2 C3 1.324(16) .
C3 H3 0.9500 .
C3 C4 1.419(14) .
C4 C5 1.385(15) .
C5 C6 1.377(17) .
C5 C21 1.510(15) .
C6 C7 1.414(14) .
C7 H7 0.9500 .
C7 C8 1.336(19) .
C8 H8 0.9500 .
C8 C9 1.439(15) .
C9 C10 1.372(18) .
C10 C11 1.378(16) .
C10 C22 1.535(14) .
N10 Co1 1.958(9) 2_556
N10 C50 1.129(11) .
C11 C12 1.414(17) .
C12 H12 0.9500 .
C12 C13 1.314(17) .
C13 H13 0.9500 .
C13 C14 1.456(15) .
C14 C15 1.381(15) .
C15 C16 1.395(13) .
C15 C23 1.521(13) .
C16 C17 1.400(13) .
C17 H17 0.9500 .
C17 C18 1.319(15) .
C18 H18 0.9500 .
C18 C19 1.453(12) .
C19 C20 1.373(12) .
C20 C24 1.514(12) .
C21 H21A 0.9800 .
C21 H21B 0.9800 .
C21 H21C 0.9800 .
C22 H22A 0.9800 .
C22 H22B 0.9800 .
C22 H22C 0.9800 .
C23 H23A 0.9800 .
C23 H23B 0.9800 .
C23 H23C 0.9800 .
C24 H24A 0.9800 .
C24 H24B 0.9800 .
C24 H24C 0.9800 .
Co2 N6 1.947(7) .
Co2 N7 1.955(7) .
Co2 N8 1.943(6) .
Co2 N9 1.944(7) .
Co2 C50 1.865(11) .
N6 C26 1.349(11) .
N6 C29 1.389(11) .
N7 C31 1.376(12) .
N7 C34 1.372(10) .
N8 C36 1.396(11) .
N8 C39 1.352(11) .
N9 C41 1.386(11) .
N9 C44 1.386(12) .
C26 C27 1.459(12) .
C26 C45 1.394(13) .
C27 H27 0.9500 .
C27 C28 1.371(14) .
C28 H28 0.9500 .
C28 C29 1.428(12) .
C29 C30 1.368(12) .
C30 C31 1.371(12) .
C30 C46 1.530(12) .
C31 C32 1.411(13) .
C32 H32 0.9500 .
C32 C33 1.361(15) .
C33 H33 0.9500 .
C33 C34 1.424(14) .
C34 C35 1.376(13) .
C35 C36 1.375(14) .
C35 C47 1.544(12) .
C36 C37 1.416(12) .
C37 H37 0.9500 .
C37 C38 1.331(14) .
C38 H38 0.9500 .
C38 C39 1.432(12) .
C39 C40 1.387(13) .
C40 C41 1.353(13) .
C40 C48 1.531(13) .
C41 C42 1.432(13) .
C42 H42 0.9500 .
C42 C43 1.322(15) .
C43 H43 0.9500 .
C43 C44 1.417(13) .
C44 C45 1.375(13) .
C45 C49 1.512(12) .
C46 H46A 0.9800 .
C46 H46B 0.9800 .
C46 H46C 0.9800 .
C47 H47A 0.9800 .
C47 H47B 0.9800 .
C47 H47C 0.9800 .
C48 H48A 0.9800 .
C48 H48B 0.9800 .
C48 H48C 0.9800 .
C49 H49A 0.9800 .
C49 H49B 0.9800 .
C49 H49C 0.9800 .
O1A C51A 1.195(15) .
C51A C52 1.524(17) .
C51A C53 1.501(17) .
O1B C51B 1.19(2) .
C51B C52 1.54(2) .
C51B C53 1.50(2) .
C52 H52A 0.9800 .
C52 H52B 0.9800 .
C52 H52C 0.9800 .
C52 H52D 0.9800 .
C52 H52E 0.9800 .
C52 H52F 0.9800 .
C53 H53A 0.9800 .
C53 H53B 0.9800 .
C53 H53C 0.9800 .
C53 H53D 0.9800 .
C53 H53E 0.9800 .
C53 H53F 0.9800 .
O2 C54 1.187(16) .
C54 C55 1.49(2) .
C54 C56 1.485(19) .
C55 H55A 0.9800 .
C55 H55B 0.9800 .
C55 H55C 0.9800 .
C56 H56A 0.9800 .
C56 H56B 0.9800 .
C56 H56C 0.9800 .

loop_
_geom_torsion_atom_site_label_1
_geom_torsion_atom_site_label_2
_geom_torsion_atom_site_label_3
_geom_torsion_atom_site_label_4
_geom_torsion
Co1 N1 C1 C2 177.6(7)
Co1 N1 C1 C20 0.7(15)
Co1 N1 C4 C3 -176.3(7)
Co1 N1 C4 C5 8.7(15)
Co1 N2 C6 C5 -7.5(17)
Co1 N2 C6 C7 -179.3(8)
Co1 N2 C9 C8 179.3(8)
Co1 N2 C9 C10 -7(2)
Co1 N3 C11 C10 5(2)
Co1 N3 C11 C12 179.1(10)
Co1 N3 C14 C13 -177.0(9)
Co1 N3 C14 C15 11.1(19)
Co1 N4 C16 C15 2.2(14)
Co1 N4 C16 C17 -174.8(7)
Co1 N4 C19 C18 173.1(6)
Co1 N4 C19 C20 -12.5(14)
N1 C1 C2 C3 -2.0(13)
N1 C1 C20 C19 11.0(18)
N1 C1 C20 C24 -179.2(10)
N1 C4 C5 C6 6.5(18)
N1 C4 C5 C21 177.6(11)
N2 C6 C7 C8 -0.3(14)
N2 C9 C10 C11 -10(2)
N2 C9 C10 C22 174.9(13)
N3 C11 C12 C13 -2.7(19)
N3 C14 C15 C16 8(2)
N3 C14 C15 C23 -178.5(12)
N4 C16 C17 C18 2.0(13)
N4 C19 C20 C1 -4.8(17)
N4 C19 C20 C24 -174.6(11)
C1 N1 C4 C3 0.0(11)
C1 N1 C4 C5 -175.0(10)
C1 C2 C3 C4 2.0(14)
C2 C1 C20 C19 -165.4(11)
C2 C1 C20 C24 4.4(18)
C2 C3 C4 N1 -1.3(14)
C2 C3 C4 C5 173.7(11)
C3 C4 C5 C6 -167.8(11)
C3 C4 C5 C21 3.4(18)
C4 N1 C1 C2 1.2(11)
C4 N1 C1 C20 -175.7(11)
C4 C5 C6 N2 -7.1(18)
C4 C5 C6 C7 163.6(11)
C5 C6 C7 C8 -172.3(12)
C6 N2 C9 C8 -0.6(14)
C6 N2 C9 C10 173.2(13)
C6 C7 C8 C9 -0.1(15)
C7 C8 C9 N2 0.4(16)
C7 C8 C9 C10 -173.4(14)
C8 C9 C10 C11 162.8(14)
C8 C9 C10 C22 -12(2)
C9 N2 C6 C5 172.3(12)
C9 N2 C6 C7 0.5(13)
C9 C10 C11 N3 11(2)
C9 C10 C11 C12 -161.9(15)
C10 C11 C12 C13 170.8(16)
C11 N3 C14 C13 1.5(15)
C11 N3 C14 C15 -170.4(12)
C11 C12 C13 C14 3.5(19)
C12 C13 C14 N3 -3.2(17)
C12 C13 C14 C15 168.7(14)
C13 C14 C15 C16 -162.6(13)
C13 C14 C15 C23 10.9(19)
C14 N3 C11 C10 -173.0(14)
C14 N3 C11 C12 0.6(16)
C14 C15 C16 N4 -14.7(18)
C14 C15 C16 C17 161.8(12)
C15 C16 C17 C18 -175.0(11)
C16 N4 C19 C18 -1.5(10)
C16 N4 C19 C20 172.9(10)
C16 C17 C18 C19 -2.8(13)
C17 C18 C19 N4 2.8(12)
C17 C18 C19 C20 -171.8(11)
C18 C19 C20 C1 168.7(10)
C18 C19 C20 C24 -1.1(17)
C19 N4 C16 C15 176.8(10)
C19 N4 C16 C17 -0.2(11)
C20 C1 C2 C3 175.0(11)
C21 C5 C6 N2 -178.3(11)
C21 C5 C6 C7 -7.7(19)
C22 C10 C11 N3 -174.4(13)
C22 C10 C11 C12 13(2)
C23 C15 C16 N4 171.8(11)
C23 C15 C16 C17 -11.7(17)
Co2 N6 C26 C27 177.5(7)
Co2 N6 C26 C45 -9.0(16)
Co2 N6 C29 C28 -178.6(7)
Co2 N6 C29 C30 -7.4(16)
Co2 N7 C31 C30 9.1(16)
Co2 N7 C31 C32 -178.6(8)
Co2 N7 C34 C33 -179.1(8)
Co2 N7 C34 C35 5.2(18)
Co2 N8 C36 C35 -8.3(16)
Co2 N8 C36 C37 176.6(7)
Co2 N8 C39 C38 -178.1(7)
Co2 N8 C39 C40 -3.9(16)
Co2 N9 C41 C40 12.4(14)
Co2 N9 C41 C42 -176.0(7)
Co2 N9 C44 C43 175.8(7)
Co2 N9 C44 C45 4.6(16)
N6 C26 C27 C28 4.8(13)
N6 C26 C45 C44 -4.3(19)
N6 C26 C45 C49 -177.7(12)
N6 C29 C30 C31 -8.8(18)
N6 C29 C30 C46 176.7(10)
N7 C31 C32 C33 -4.3(14)
N7 C34 C35 C36 14(2)
N7 C34 C35 C47 -177.2(12)
N8 C36 C37 C38 1.9(14)
N8 C39 C40 C41 -9.0(17)
N8 C39 C40 C48 176.8(10)
N9 C41 C42 C43 -0.4(12)
N9 C44 C45 C26 6.5(18)
N9 C44 C45 C49 179.8(11)
C26 N6 C29 C28 4.7(12)
C26 N6 C29 C30 175.9(11)
C26 C27 C28 C29 -1.8(13)
C27 C26 C45 C44 168.3(11)
C27 C26 C45 C49 -5.0(18)
C27 C28 C29 N6 -1.6(13)
C27 C28 C29 C30 -172.9(11)
C28 C29 C30 C31 161.0(11)
C28 C29 C30 C46 -13.5(17)
C29 N6 C26 C27 -5.8(12)
C29 N6 C26 C45 167.7(11)
C29 C30 C31 N7 7.9(18)
C29 C30 C31 C32 -163.2(12)
C30 C31 C32 C33 167.9(12)
C31 N7 C34 C33 -1.0(13)
C31 N7 C34 C35 -176.6(12)
C31 C32 C33 C34 3.6(15)
C32 C33 C34 N7 -1.6(15)
C32 C33 C34 C35 173.9(12)
C33 C34 C35 C36 -160.4(13)
C33 C34 C35 C47 8(2)
C34 N7 C31 C30 -169.0(11)
C34 N7 C31 C32 3.3(13)
C34 C35 C36 N8 -12.8(19)
C34 C35 C36 C37 161.5(12)
C35 C36 C37 C38 -173.1(12)
C36 N8 C39 C38 -1.4(12)
C36 N8 C39 C40 172.8(10)
C36 C37 C38 C39 -2.7(14)
C37 C38 C39 N8 2.6(13)
C37 C38 C39 C40 -171.5(11)
C38 C39 C40 C41 164.4(10)
C38 C39 C40 C48 -9.9(17)
C39 N8 C36 C35 174.9(11)
C39 N8 C36 C37 -0.3(12)
C39 C40 C41 N9 4.5(17)
C39 C40 C41 C42 -165.4(10)
C40 C41 C42 C43 170.8(11)
C41 N9 C44 C43 -1.2(11)
C41 N9 C44 C45 -172.4(11)
C41 C42 C43 C44 -0.3(13)
C42 C43 C44 N9 1.0(13)
C42 C43 C44 C45 172.3(11)
C43 C44 C45 C26 -163.4(11)
C43 C44 C45 C49 9.9(19)
C44 N9 C41 C40 -170.5(10)
C44 N9 C41 C42 1.0(10)
C45 C26 C27 C28 -168.9(11)
C46 C30 C31 N7 -177.6(10)
C46 C30 C31 C32 11.4(18)
C47 C35 C36 N8 178.8(11)
C47 C35 C36 C37 -6.9(19)
C48 C40 C41 N9 178.7(9)
C48 C40 C41 C42 8.9(16)

loop_
_twin_individual_id
_twin_individual_mass_fraction_refined
1 0.82(5)
2 0.15(3)
3 0.03(3)
4 0.00(3)
